data_4516492
loop_
_publ_author_name
'Rybarczyk-Pirek, Agnieszka J.'
'\/Lukomska-Rogala, Marlena'
'Wojtulewski, S\/lawomir'
'Palusiak, Marcin'

_publ_section_title
;
 N-Oxide as a Proton Accepting Group in Multicomponent Crystals: X-ray and
 Theoretical Studies on New p-Nitropyridine-N-oxide Co-Crystals
;
_journal_issue 12
_journal_name_full 'Crystal Growth &amp; Design'
_journal_page_first 5802
_journal_paper_doi 10.1021/acs.cgd.5b01177
_journal_volume 15
_journal_year 2015
_chemical_formula_sum 'C12 H10 N2 O8'
_chemical_formula_weight 310.22
_space_group_crystal_system monoclinic
_space_group_IT_number 14
_space_group_name_Hall '-P 2ybc'
_space_group_name_H-M_alt 'P 1 21/c 1'
_atom_sites_solution_hydrogens mixed
_audit_creation_method SHELXL-97
_cell_angle_alpha 90
_cell_angle_beta 108.299(3)
_cell_angle_gamma 90
_cell_formula_units_Z 4
_cell_length_a 12.0878(3)
_cell_length_b 6.82420(10)
_cell_length_c 15.8918(3)
_cell_measurement_temperature 100(2)
_cell_volume 1244.62(5)
_computing_cell_refinement
;
CrysAlisPro, Agilent Technologies,
Version 1.171.37.31 (release 14-01-2014 CrysAlis171 .NET)
(compiled Jan 14 2014,18:38:05)
;
_computing_data_collection
;
CrysAlisPro, Agilent Technologies,
Version 1.171.37.31 (release 14-01-2014 CrysAlis171 .NET)
(compiled Jan 14 2014,18:38:05)
;
_computing_data_reduction
;
CrysAlisPro, Agilent Technologies,
Version 1.171.37.31 (release 14-01-2014 CrysAlis171 .NET)
(compiled Jan 14 2014,18:38:05)
;
_computing_structure_refinement 'SHELXL-97 (Sheldrick, 1997)'
_computing_structure_solution 'SHELXS (Sheldrich, 1986)'
_diffrn_ambient_temperature 100(2)
_diffrn_detector_area_resol_mean 10.4052
_diffrn_measured_fraction_theta_full 0.999
_diffrn_measured_fraction_theta_max 0.999
_diffrn_measurement_device_type 'SuperNova, Dual, Mo at zero, Atlas'
_diffrn_measurement_method '\w scans'
_diffrn_radiation_type MoK\a
_diffrn_radiation_wavelength 0.71073
_diffrn_reflns_av_R_equivalents 0.0272
_diffrn_reflns_av_unetI/netI 0.0233
_diffrn_reflns_limit_h_max 14
_diffrn_reflns_limit_h_min -14
_diffrn_reflns_limit_k_max 7
_diffrn_reflns_limit_k_min -8
_diffrn_reflns_limit_l_max 19
_diffrn_reflns_limit_l_min -19
_diffrn_reflns_number 7764
_diffrn_reflns_theta_full 25.242
_diffrn_reflns_theta_max 25.495
_diffrn_reflns_theta_min 3.276
_diffrn_source 'SuperNova (Mo) X-ray Source'
_exptl_absorpt_coefficient_mu 0.143
_exptl_absorpt_correction_T_max 1.00000
_exptl_absorpt_correction_T_min 0.71629
_exptl_absorpt_correction_type multi-scan
_exptl_absorpt_process_details
;
CrysAlisPro, Agilent Technologies,
Version 1.171.37.31 (release 14-01-2014 CrysAlis171 .NET)
(compiled Jan 14 2014,18:38:05)
Empirical absorption correction using spherical harmonics,
 implemented in SCALE3 ABSPACK scaling algorithm.
;
_exptl_crystal_colour yellow
_exptl_crystal_density_diffrn 1.656
_exptl_crystal_description plate
_exptl_crystal_F_000 640
_exptl_crystal_size_max 0.348
_exptl_crystal_size_mid 0.160
_exptl_crystal_size_min 0.059
_refine_diff_density_max 0.437
_refine_diff_density_min -0.323
_refine_diff_density_rms 0.047
_refine_ls_extinction_method none
_refine_ls_goodness_of_fit_ref 1.071
_refine_ls_hydrogen_treatment mixed
_refine_ls_matrix_type full
_refine_ls_number_parameters 215
_refine_ls_number_reflns 2312
_refine_ls_number_restraints 0
_refine_ls_restrained_S_all 1.071
_refine_ls_R_factor_all 0.0411
_refine_ls_R_factor_gt 0.0389
_refine_ls_shift/su_max 0.000
_refine_ls_shift/su_mean 0.000
_refine_ls_structure_factor_coef Fsqd
_refine_ls_weighting_details 'w=1/[\s^2^(Fo^2^)+(0.0327P)^2^+1.1495P] where P=(Fo^2^+2Fc^2^)/3'
_refine_ls_weighting_scheme calc
_refine_ls_wR_factor_gt 0.0924
_refine_ls_wR_factor_ref 0.0936
_reflns_number_gt 2159
_reflns_number_total 2312
_reflns_threshold_expression >2sigma(I)
_cod_data_source_file cg5b01177_si_002.cif
_cod_data_source_block compound2
_cod_original_sg_symbol_H-M 'P 21/c'
_cod_database_code 4516492

loop_
_space_group_symop_operation_xyz
'x, y, z'
'-x, y+1/2, -z+1/2'
'-x, -y, -z'
'x, -y-1/2, z-1/2'

loop_
_atom_site_label
_atom_site_type_symbol
_atom_site_fract_x
_atom_site_fract_y
_atom_site_fract_z
_atom_site_U_iso_or_equiv
_atom_site_adp_type
_atom_site_occupancy
_atom_site_site_symmetry_order
_atom_site_calc_flag
_atom_site_refinement_flags_posn
_atom_site_refinement_flags_adp
O13 O 0.45143(10) 0.66634(18) 0.69754(7) 0.0164(3) Uani 1 1 d . .
C13 C 0.40011(13) 0.7791(2) 0.62445(10) 0.0136(3) Uani 1 1 d . .
C12 C 0.44419(14) 0.9575(2) 0.60852(10) 0.0136(3) Uani 1 1 d . .
H12 H 0.5152 1.0060 0.6481 0.016 Uiso 1 1 calc R U
O14 O 0.24636(10) 0.53537(18) 0.57940(8) 0.0171(3) Uani 1 1 d . .
C11 C 0.38323(14) 1.0658(2) 0.53372(10) 0.0139(3) Uani 1 1 d . .
C10 C 0.43192(14) 1.2570(2) 0.52002(10) 0.0141(3) Uani 1 1 d . .
C15 C 0.23859(14) 0.8129(3) 0.48982(10) 0.0150(3) Uani 1 1 d . .
C16 C 0.28046(14) 0.9944(2) 0.47372(10) 0.0146(3) Uani 1 1 d . .
H16 H 0.2398 1.0684 0.4228 0.018 Uiso 1 1 calc R U
O10 O 0.52354(10) 1.32112(18) 0.57161(7) 0.0174(3) Uani 1 1 d . .
O11 O 0.37052(10) 1.35370(18) 0.44867(7) 0.0178(3) Uani 1 1 d . .
O15 O 0.13784(10) 0.7430(2) 0.43066(8) 0.0203(3) Uani 1 1 d . .
C14 C 0.29597(14) 0.7061(2) 0.56589(10) 0.0138(3) Uani 1 1 d . .
H15 H 0.133(2) 0.626(4) 0.4391(15) 0.035(7) Uiso 1 1 d . .
H14 H 0.290(2) 0.470(4) 0.6317(17) 0.050(7) Uiso 1 1 d . .
H13 H 0.524(2) 0.719(4) 0.7306(17) 0.050(7) Uiso 1 1 d . .
H11 H 0.409(2) 1.467(4) 0.4445(16) 0.048(7) Uiso 1 1 d . .
O1 O 0.67152(10) 0.78196(17) 0.78513(7) 0.0174(3) Uani 1 1 d . .
N1 N 0.74229(11) 0.6313(2) 0.79464(9) 0.0141(3) Uani 1 1 d . .
C6 C 0.84909(14) 0.6364(3) 0.85716(11) 0.0183(4) Uani 1 1 d . .
H6 H 0.8728 0.7494 0.8933 0.022 Uiso 1 1 calc R U
C4 C 0.88679(15) 0.3178(3) 0.81427(11) 0.0187(4) Uani 1 1 d . .
C2 C 0.70717(14) 0.4713(3) 0.74224(10) 0.0165(4) Uani 1 1 d . .
H2 H 0.6318 0.4698 0.6995 0.020 Uiso 1 1 calc R U
C5 C 0.92267(15) 0.4789(3) 0.86810(12) 0.0220(4) Uani 1 1 d . .
H5 H 0.9971 0.4809 0.9120 0.026 Uiso 1 1 calc R U
C3 C 0.77883(15) 0.3118(3) 0.75012(11) 0.0178(4) Uani 1 1 d . .
H3 H 0.7550 0.2008 0.7127 0.021 Uiso 1 1 calc R U
O42 O 1.05305(13) 0.1501(2) 0.89194(13) 0.0549(5) Uani 1 1 d . .
O41 O 0.93329(12) 0.0082(2) 0.77623(9) 0.0302(3) Uani 1 1 d . .
N4 N 0.96317(13) 0.1469(2) 0.82765(12) 0.0281(4) Uani 1 1 d . .

loop_
_atom_site_aniso_label
_atom_site_aniso_U_11
_atom_site_aniso_U_22
_atom_site_aniso_U_33
_atom_site_aniso_U_23
_atom_site_aniso_U_13
_atom_site_aniso_U_12
O13 0.0173(6) 0.0149(6) 0.0138(5) 0.0034(5) 0.0005(4) -0.0004(5)
C13 0.0143(8) 0.0139(8) 0.0126(7) -0.0010(6) 0.0044(6) 0.0013(6)
C12 0.0150(8) 0.0146(8) 0.0113(7) -0.0026(6) 0.0040(6) -0.0010(6)
O14 0.0181(6) 0.0131(6) 0.0186(6) 0.0025(5) 0.0033(5) -0.0037(5)
C11 0.0163(8) 0.0128(8) 0.0143(7) -0.0021(6) 0.0072(6) 0.0000(6)
C10 0.0168(8) 0.0149(8) 0.0122(7) -0.0016(6) 0.0066(6) 0.0009(6)
C15 0.0135(8) 0.0163(9) 0.0147(7) -0.0017(6) 0.0035(6) 0.0003(7)
C16 0.0161(8) 0.0148(8) 0.0119(7) 0.0019(6) 0.0029(6) 0.0022(6)
O10 0.0213(6) 0.0153(6) 0.0144(5) -0.0013(5) 0.0037(5) -0.0056(5)
O11 0.0198(6) 0.0142(6) 0.0170(6) 0.0034(5) 0.0024(5) -0.0034(5)
O15 0.0181(6) 0.0144(7) 0.0213(6) 0.0038(5) -0.0041(5) -0.0047(5)
C14 0.0159(8) 0.0107(8) 0.0161(8) -0.0002(6) 0.0070(6) -0.0004(6)
O1 0.0172(6) 0.0121(6) 0.0202(6) -0.0014(5) 0.0020(5) 0.0049(5)
N1 0.0155(7) 0.0127(7) 0.0147(6) 0.0013(5) 0.0055(5) 0.0008(5)
C6 0.0159(8) 0.0147(9) 0.0211(8) -0.0004(7) 0.0013(6) -0.0033(7)
C4 0.0175(8) 0.0145(9) 0.0265(9) 0.0049(7) 0.0105(7) 0.0025(7)
C2 0.0193(8) 0.0180(9) 0.0110(7) -0.0008(6) 0.0029(6) 0.0001(7)
C5 0.0147(8) 0.0182(9) 0.0296(9) 0.0036(7) 0.0017(7) -0.0013(7)
C3 0.0242(9) 0.0148(9) 0.0166(8) -0.0006(7) 0.0097(7) -0.0007(7)
O42 0.0246(8) 0.0245(8) 0.0930(14) -0.0037(9) -0.0140(8) 0.0082(7)
O41 0.0361(8) 0.0190(7) 0.0411(8) 0.0007(6) 0.0200(6) 0.0069(6)
N4 0.0205(8) 0.0155(8) 0.0486(10) 0.0034(8) 0.0112(7) 0.0022(6)

loop_
_atom_type_symbol
_atom_type_description
_atom_type_scat_dispersion_real
_atom_type_scat_dispersion_imag
_atom_type_scat_source
C C 0.0033 0.0016 'International Tables Vol C Tables 4.2.6.8 and 6.1.1.4'
H H 0.0000 0.0000 'International Tables Vol C Tables 4.2.6.8 and 6.1.1.4'
N N 0.0061 0.0033 'International Tables Vol C Tables 4.2.6.8 and 6.1.1.4'
O O 0.0106 0.0060 'International Tables Vol C Tables 4.2.6.8 and 6.1.1.4'

loop_
_geom_angle_atom_site_label_1
_geom_angle_atom_site_label_2
_geom_angle_atom_site_label_3
_geom_angle
O13 C13 C12 123.49(14)
O13 C13 C14 115.92(14)
C12 C13 C14 120.57(15)
C13 C12 C11 119.37(15)
C16 C11 C12 121.03(15)
C16 C11 C10 121.25(15)
C12 C11 C10 117.71(14)
O10 C10 O11 122.62(15)
O10 C10 C11 122.16(15)
O11 C10 C11 115.22(14)
O15 C15 C16 118.69(14)
O15 C15 C14 120.38(15)
C16 C15 C14 120.90(15)
C15 C16 C11 118.83(15)
O14 C14 C15 117.46(14)
O14 C14 C13 123.32(14)
C15 C14 C13 119.22(15)
O1 N1 C2 119.42(13)
O1 N1 C6 119.85(14)
C2 N1 C6 120.73(14)
N1 C6 C5 120.11(16)
C5 C4 C3 121.51(16)
C5 C4 N4 119.05(16)
C3 C4 N4 119.40(16)
N1 C2 C3 121.01(15)
C6 C5 C4 118.82(16)
C2 C3 C4 117.81(16)
O41 N4 O42 124.23(16)
O41 N4 C4 118.54(15)
O42 N4 C4 117.21(16)

loop_
_geom_bond_atom_site_label_1
_geom_bond_atom_site_label_2
_geom_bond_distance
O13 C13 1.3688(19)
C13 C12 1.384(2)
C13 C14 1.401(2)
C12 C11 1.397(2)
O14 C14 1.358(2)
C11 C16 1.395(2)
C11 C10 1.475(2)
C10 O10 1.233(2)
C10 O11 1.320(2)
C15 O15 1.370(2)
C15 C16 1.392(2)
C15 C14 1.395(2)
O1 N1 1.3154(18)
N1 C2 1.358(2)
N1 C6 1.360(2)
C6 C5 1.371(3)
C4 C5 1.377(3)
C4 C3 1.382(2)
C4 N4 1.461(2)
C2 C3 1.372(2)
O42 N4 1.236(2)
O41 N4 1.228(2)
